data_7701745
loop_
_publ_author_name
'Lei, Jian'
'Peng, Lingteng'
'Qiu, Renhua'
'Liu, Yongping'
'Chen, Yi'
'Au, Chak-Tong'
'Yin, Shuang-Feng'

_publ_section_title
;
 Establishing the correlation between catalytic performance and
 N\\rightarrow Sb donor-acceptor interaction: systematic assessment of
 azastibocine halide derivatives as water tolerant Lewis acids.
;
_journal_issue 23
_journal_name_full 'Dalton transactions (Cambridge, England : 2003)'
_journal_page_first 8478
_journal_page_last 8487
_journal_paper_doi 10.1039/c9dt01100e
_journal_volume 48
_journal_year 2019
_chemical_formula_moiety 'C18 H21 Br N Sb'
_chemical_formula_sum 'C18 H21 Br N Sb'
_chemical_formula_weight 453.02
_space_group_crystal_system monoclinic
_space_group_IT_number 14
_space_group_name_Hall '-P 2yn'
_space_group_name_H-M_alt 'P 1 21/n 1'
_atom_sites_solution_hydrogens geom
_atom_sites_solution_primary dual
_audit_creation_date 2018-08-10
_audit_creation_method
;
Olex2 1.2
(compiled 2018.05.29 svn.r3508 for OlexSys, GUI svn.r5506)
;
_audit_update_record
;
2018-08-10 deposited with the CCDC.	2019-05-08 downloaded from the CCDC.
;
_cell_angle_alpha 90
_cell_angle_beta 109.8950(10)
_cell_angle_gamma 90
_cell_formula_units_Z 4
_cell_length_a 9.8178(4)
_cell_length_b 16.1278(5)
_cell_length_c 11.4078(5)
_cell_measurement_reflns_used 4138
_cell_measurement_temperature 273(2)
_cell_measurement_theta_max 29.586
_cell_measurement_theta_min 2.950
_cell_volume 1698.50(11)
_computing_cell_refinement 'SAINT V8.38A (?, 2016)'
_computing_data_reduction 'SAINT V8.38A (?, 2016)'
_computing_molecular_graphics 'Olex2 (Dolomanov et al., 2009)'
_computing_publication_material 'Olex2 (Dolomanov et al., 2009)'
_computing_structure_refinement 'ShelXL (Sheldrick, 2015)'
_computing_structure_solution 'ShelXT (Sheldrick, 2015)'
_diffrn_ambient_temperature 273.15
_diffrn_measured_fraction_theta_full 0.998
_diffrn_measured_fraction_theta_max 0.998
_diffrn_measurement_device_type 'CCD area detector'
_diffrn_measurement_method 'phi and omega scans'
_diffrn_radiation_monochromator graphite
_diffrn_radiation_type MoK\a
_diffrn_radiation_wavelength 0.71073
_diffrn_reflns_av_R_equivalents 0.0437
_diffrn_reflns_av_unetI/netI 0.0160
_diffrn_reflns_Laue_measured_fraction_full 0.998
_diffrn_reflns_Laue_measured_fraction_max 0.998
_diffrn_reflns_limit_h_max 11
_diffrn_reflns_limit_h_min -11
_diffrn_reflns_limit_k_max 19
_diffrn_reflns_limit_k_min -19
_diffrn_reflns_limit_l_max 13
_diffrn_reflns_limit_l_min -13
_diffrn_reflns_number 49645
_diffrn_reflns_point_group_measured_fraction_full 0.998
_diffrn_reflns_point_group_measured_fraction_max 0.998
_diffrn_reflns_theta_full 24.989
_diffrn_reflns_theta_max 24.989
_diffrn_reflns_theta_min 2.542
_exptl_absorpt_coefficient_mu 3.970
_exptl_absorpt_correction_T_max 0.7457
_exptl_absorpt_correction_T_min 0.5874
_exptl_absorpt_correction_type multi-scan
_exptl_absorpt_process_details
;
SADABS-2016/2 (Bruker,2016/2) was used for absorption correction.
wR2(int) was 0.1503 before and 0.0692 after correction.
The Ratio of minimum to maximum transmission is 0.7877.
The \l/2 correction factor is Not present.
;
_exptl_crystal_colour colorless
_exptl_crystal_density_diffrn 1.772
_exptl_crystal_description block
_exptl_crystal_F_000 888
_exptl_crystal_size_max 0.13
_exptl_crystal_size_mid 0.12
_exptl_crystal_size_min 0.11
_refine_diff_density_max 0.379
_refine_diff_density_min -0.410
_refine_diff_density_rms 0.116
_refine_ls_extinction_method none
_refine_ls_goodness_of_fit_ref 1.028
_refine_ls_hydrogen_treatment constr
_refine_ls_matrix_type full
_refine_ls_number_parameters 193
_refine_ls_number_reflns 2987
_refine_ls_number_restraints 0
_refine_ls_restrained_S_all 1.028
_refine_ls_R_factor_all 0.0150
_refine_ls_R_factor_gt 0.0143
_refine_ls_shift/su_max 0.002
_refine_ls_shift/su_mean 0.000
_refine_ls_structure_factor_coef Fsqd
_refine_ls_weighting_details 'w=1/[\s^2^(Fo^2^)+(0.0276P)^2^+0.5806P] where P=(Fo^2^+2Fc^2^)/3'
_refine_ls_weighting_scheme calc
_refine_ls_wR_factor_gt 0.0537
_refine_ls_wR_factor_ref 0.0541
_reflns_Friedel_coverage 0.000
_reflns_number_gt 2892
_reflns_number_total 2987
_reflns_threshold_expression 'I > 2\s(I)'
_cod_data_source_file c9dt01100e2.cif
_cod_data_source_block 9
_cod_database_code 7701745
_shelx_shelxl_version_number 2018/3
_shelx_space_group_comment
;
The symmetry employed for this shelxl refinement is uniquely defined
by the following loop, which should always be used as a source of
symmetry information in preference to the above space-group names.
They are only intended as comments.
;
_shelx_estimated_absorpt_t_max 0.669
_shelx_estimated_absorpt_t_min 0.626
_olex2_refinement_description
;
1. Fixed Uiso
 At 1.2 times of:
  All C(H) groups, All C(H,H) groups
 At 1.5 times of:
  All C(H,H,H) groups
2.a Secondary CH2 refined with riding coordinates:
 C14(H14A,H14B), C13(H13A,H13B)
2.b Aromatic/amide H refined with riding coordinates:
 C8(H8), C5(H5), C2(H2), C11(H11), C9(H9), C4(H4), C10(H10), C3(H3)
2.c Idealised Me refined as rotating group:
 C17(H17A,H17B,H17C), C18(H18A,H18B,H18C), C16(H16A,H16B,H16C)
;
_olex2_submission_special_instructions 'No special instructions were received'

loop_
_space_group_symop_operation_xyz
'x, y, z'
'-x+1/2, y+1/2, -z+1/2'
'-x, -y, -z'
'x-1/2, -y-1/2, z-1/2'

loop_
_atom_site_label
_atom_site_type_symbol
_atom_site_fract_x
_atom_site_fract_y
_atom_site_fract_z
_atom_site_U_iso_or_equiv
_atom_site_adp_type
_atom_site_occupancy
_atom_site_site_symmetry_order
_atom_site_calc_flag
_atom_site_refinement_flags_posn
Sb1 Sb 0.25418(2) 0.51510(2) 0.58968(2) 0.01612(7) Uani 1 1 d .
Br1 Br 0.18727(2) 0.67822(2) 0.59179(2) 0.02468(8) Uani 1 1 d .
N1 N 0.31947(19) 0.37139(11) 0.65235(16) 0.0165(4) Uani 1 1 d .
C6 C 0.1080(2) 0.47881(13) 0.6847(2) 0.0180(5) Uani 1 1 d .
C1 C 0.0963(2) 0.39376(14) 0.6998(2) 0.0194(5) Uani 1 1 d .
C8 C 0.5138(2) 0.60372(14) 0.7947(2) 0.0220(5) Uani 1 1 d .
H8 H 0.478336 0.652127 0.750577 0.026 Uiso 1 1 calc R
C5 C 0.0286(2) 0.53309(15) 0.7313(2) 0.0221(5) Uani 1 1 d .
H5 H 0.035983 0.589970 0.721430 0.027 Uiso 1 1 calc R
C7 C 0.4419(2) 0.52911(13) 0.7546(2) 0.0174(4) Uani 1 1 d .
C12 C 0.4955(2) 0.45649(14) 0.8211(2) 0.0174(4) Uani 1 1 d .
C2 C 0.0062(3) 0.36397(15) 0.7619(2) 0.0249(5) Uani 1 1 d .
H2 H -0.000928 0.307195 0.772849 0.030 Uiso 1 1 calc R
C14 C 0.1774(2) 0.33438(14) 0.6452(2) 0.0199(5) Uani 1 1 d .
H14A H 0.193473 0.282501 0.690907 0.024 Uiso 1 1 calc R
H14B H 0.120446 0.322858 0.558938 0.024 Uiso 1 1 calc R
C11 C 0.6196(2) 0.46006(15) 0.9267(2) 0.0220(5) Uani 1 1 d .
H11 H 0.655310 0.411928 0.971478 0.026 Uiso 1 1 calc R
C13 C 0.4156(2) 0.37589(13) 0.7862(2) 0.0187(4) Uani 1 1 d .
H13A H 0.485435 0.331058 0.802943 0.022 Uiso 1 1 calc R
H13B H 0.356995 0.367586 0.838672 0.022 Uiso 1 1 calc R
C9 C 0.6375(2) 0.60688(15) 0.8997(2) 0.0259(5) Uani 1 1 d .
H9 H 0.684676 0.657081 0.925740 0.031 Uiso 1 1 calc R
C4 C -0.0615(3) 0.50285(16) 0.7921(2) 0.0259(5) Uani 1 1 d .
H4 H -0.114576 0.539438 0.822695 0.031 Uiso 1 1 calc R
C10 C 0.6904(2) 0.53477(16) 0.9654(2) 0.0248(5) Uani 1 1 d .
H10 H 0.773599 0.536501 1.035725 0.030 Uiso 1 1 calc R
C15 C 0.3900(3) 0.32567(13) 0.5709(2) 0.0204(5) Uani 1 1 d .
C3 C -0.0727(2) 0.41853(16) 0.8074(2) 0.0268(5) Uani 1 1 d .
H3 H -0.133179 0.398347 0.848297 0.032 Uiso 1 1 calc R
C17 C 0.2911(3) 0.32990(17) 0.4337(2) 0.0326(6) Uani 1 1 d .
H17A H 0.203033 0.300199 0.423349 0.049 Uiso 1 1 calc GR
H17B H 0.339644 0.305366 0.382061 0.049 Uiso 1 1 calc GR
H17C H 0.268915 0.386761 0.409996 0.049 Uiso 1 1 calc GR
C18 C 0.5327(3) 0.36824(15) 0.5835(3) 0.0299(5) Uani 1 1 d .
H18A H 0.514814 0.425212 0.558672 0.045 Uiso 1 1 calc GR
H18B H 0.577239 0.340844 0.531066 0.045 Uiso 1 1 calc GR
H18C H 0.596119 0.365481 0.668649 0.045 Uiso 1 1 calc GR
C16 C 0.4183(3) 0.23427(14) 0.6083(2) 0.0289(5) Uani 1 1 d .
H16A H 0.484124 0.230660 0.692531 0.043 Uiso 1 1 calc GR
H16B H 0.459837 0.207182 0.553522 0.043 Uiso 1 1 calc GR
H16C H 0.328605 0.207759 0.602297 0.043 Uiso 1 1 calc GR

loop_
_atom_site_aniso_label
_atom_site_aniso_U_11
_atom_site_aniso_U_22
_atom_site_aniso_U_33
_atom_site_aniso_U_23
_atom_site_aniso_U_13
_atom_site_aniso_U_12
Sb1 0.01722(10) 0.01610(11) 0.01460(10) -0.00045(5) 0.00485(7) 0.00058(5)
Br1 0.02807(14) 0.01833(13) 0.02651(14) 0.00086(9) 0.00781(11) 0.00421(9)
N1 0.0163(9) 0.0169(9) 0.0168(9) -0.0013(7) 0.0065(7) -0.0005(7)
C6 0.0148(11) 0.0223(12) 0.0151(11) -0.0011(8) 0.0028(9) 0.0008(8)
C1 0.0154(10) 0.0220(11) 0.0192(11) -0.0023(9) 0.0040(9) -0.0007(9)
C8 0.0226(11) 0.0212(12) 0.0230(12) -0.0021(9) 0.0086(9) -0.0013(9)
C5 0.0210(12) 0.0232(11) 0.0213(12) 0.0005(9) 0.0061(10) 0.0032(9)
C7 0.0163(11) 0.0203(11) 0.0172(11) -0.0021(9) 0.0079(9) 0.0004(8)
C12 0.0159(10) 0.0222(11) 0.0160(10) -0.0017(9) 0.0080(8) 0.0007(9)
C2 0.0229(12) 0.0237(12) 0.0296(13) -0.0007(10) 0.0107(10) -0.0035(9)
C14 0.0193(11) 0.0174(11) 0.0237(12) -0.0019(9) 0.0079(10) -0.0018(9)
C11 0.0197(11) 0.0278(12) 0.0194(11) 0.0002(10) 0.0079(9) 0.0043(10)
C13 0.0196(11) 0.0192(11) 0.0175(11) 0.0022(9) 0.0063(9) 0.0023(9)
C9 0.0232(12) 0.0283(13) 0.0280(13) -0.0104(10) 0.0111(10) -0.0085(10)
C4 0.0215(12) 0.0323(12) 0.0247(13) -0.0028(10) 0.0091(11) 0.0074(10)
C10 0.0170(11) 0.0381(13) 0.0181(12) -0.0078(10) 0.0046(9) -0.0016(10)
C15 0.0251(12) 0.0180(11) 0.0211(12) -0.0015(9) 0.0115(10) 0.0027(9)
C3 0.0193(11) 0.0369(14) 0.0269(13) 0.0012(11) 0.0116(10) -0.0009(10)
C17 0.0416(15) 0.0360(15) 0.0211(12) -0.0040(11) 0.0117(11) 0.0092(12)
C18 0.0308(13) 0.0295(13) 0.0383(14) -0.0041(11) 0.0233(11) -0.0003(10)
C16 0.0389(14) 0.0197(12) 0.0308(13) -0.0028(10) 0.0155(11) 0.0040(10)

loop_
_atom_type_symbol
_atom_type_description
_atom_type_scat_dispersion_real
_atom_type_scat_dispersion_imag
_atom_type_scat_source
C C 0.0033 0.0016 'International Tables Vol C Tables 4.2.6.8 and 6.1.1.4'
H H 0.0000 0.0000 'International Tables Vol C Tables 4.2.6.8 and 6.1.1.4'
Br Br -0.2901 2.4595 'International Tables Vol C Tables 4.2.6.8 and 6.1.1.4'
N N 0.0061 0.0033 'International Tables Vol C Tables 4.2.6.8 and 6.1.1.4'
Sb Sb -0.5866 1.5461 'International Tables Vol C Tables 4.2.6.8 and 6.1.1.4'

loop_
_geom_angle_atom_site_label_1
_geom_angle_atom_site_label_2
_geom_angle_atom_site_label_3
_geom_angle
N1 Sb1 Br1 162.99(4)
C6 Sb1 Br1 93.11(6)
C6 Sb1 N1 75.43(7)
C7 Sb1 Br1 91.63(6)
C7 Sb1 N1 77.44(7)
C7 Sb1 C6 96.17(8)
C14 N1 Sb1 102.46(12)
C14 N1 C13 109.11(17)
C14 N1 C15 112.50(16)
C13 N1 Sb1 105.27(12)
C13 N1 C15 112.67(17)
C15 N1 Sb1 114.11(12)
C1 C6 Sb1 115.31(16)
C1 C6 C5 119.5(2)
C5 C6 Sb1 125.24(17)
C6 C1 C2 119.8(2)
C6 C1 C14 119.8(2)
C2 C1 C14 120.4(2)
C9 C8 C7 120.9(2)
C4 C5 C6 120.4(2)
C8 C7 Sb1 124.50(16)
C8 C7 C12 119.4(2)
C12 C7 Sb1 116.08(16)
C7 C12 C13 121.0(2)
C11 C12 C7 119.5(2)
C11 C12 C13 119.4(2)
C3 C2 C1 120.3(2)
N1 C14 C1 109.75(17)
C10 C11 C12 120.5(2)
N1 C13 C12 113.80(18)
C10 C9 C8 119.6(2)
C3 C4 C5 120.1(2)
C9 C10 C11 120.1(2)
N1 C15 C17 109.80(18)
N1 C15 C16 111.86(18)
C18 C15 N1 108.59(17)
C18 C15 C17 108.5(2)
C18 C15 C16 109.5(2)
C16 C15 C17 108.5(2)
C4 C3 C2 120.0(2)

loop_
_geom_bond_atom_site_label_1
_geom_bond_atom_site_label_2
_geom_bond_distance
Sb1 Br1 2.7137(3)
Sb1 N1 2.4458(17)
Sb1 C6 2.153(2)
Sb1 C7 2.151(2)
N1 C14 1.494(3)
N1 C13 1.499(3)
N1 C15 1.524(3)
C6 C1 1.392(3)
C6 C5 1.392(3)
C1 C2 1.393(3)
C1 C14 1.509(3)
C8 C7 1.392(3)
C8 C9 1.386(3)
C5 C4 1.386(4)
C7 C12 1.398(3)
C12 C11 1.392(3)
C12 C13 1.501(3)
C2 C3 1.385(3)
C11 C10 1.386(3)
C9 C10 1.386(4)
C4 C3 1.380(4)
C15 C17 1.537(3)
C15 C18 1.523(3)
C15 C16 1.533(3)
